data_4349966
loop_
_publ_author_name
'Zhang, Xiaofeng'
'Zhang, Zilong'
'Xiang, Shiqun'
'Zhu, Yingzu'
'Chen, Changneng'
'Huang, Deguang'

_publ_section_title
;
 Base induced C--CN bond cleavage at room temperature: a convenient method
 for the activation of acetonitrile
;
_journal_issue 5
_journal_name_full 'Inorganic Chemistry Frontiers'
_journal_page_first 1135
_journal_paper_doi 10.1039/C8QI01258J
_journal_volume 6
_journal_year 2019
_chemical_formula_moiety 'C52 H61 Cu2 N9 O7, C8 H20 N, 2(C3 H7 N O)'
_chemical_formula_sum 'C52 H61 Cu2 N9 O7'
_chemical_formula_weight 1051.18
_chemical_name_common {[Cu(NNN-Ph)]-OH-[Cu(NNN-Ph)]}(Et4N).2DMF
_space_group_IT_number 2
_space_group_name_Hall '-P 1'
_space_group_name_H-M_alt 'P -1'
_symmetry_cell_setting triclinic
_symmetry_space_group_name_Hall '-P 1'
_symmetry_space_group_name_H-M 'P -1'
_atom_sites_solution_hydrogens geom
_atom_sites_solution_primary direct
_atom_sites_solution_secondary difmap
_audit_creation_method SHELXL-97
_audit_update_record
;
2017-12-08 deposited with the CCDC.	2019-02-22 downloaded from the CCDC.
;
_cell_angle_alpha 87.056(3)
_cell_angle_beta 66.165(3)
_cell_angle_gamma 73.731(3)
_cell_formula_units_Z 2
_cell_length_a 13.2403(4)
_cell_length_b 14.0874(5)
_cell_length_c 15.1112(5)
_cell_measurement_reflns_used 10383
_cell_measurement_temperature 100(2)
_cell_measurement_theta_max 73.3010
_cell_measurement_theta_min 3.1740
_cell_volume 2468.79(16)
_computing_cell_refinement 'CrysAlisPro, Agilent Technologies'
_computing_data_collection 'CrysAlisPro, Agilent Technologies'
_computing_data_reduction 'CrysAlisPro, Agilent Technologies'
_computing_molecular_graphics 'Bruker SHELXTL'
_computing_publication_material 'Bruker SHELXTL'
_computing_structure_refinement 'SHELXL-97 (Sheldrick, 1997)'
_computing_structure_solution 'SHELXS-97 (Sheldrick, 1990)'
_diffrn_ambient_temperature 100(2)
_diffrn_detector_area_resol_mean 10.5594
_diffrn_measured_fraction_theta_full 0.995
_diffrn_measured_fraction_theta_max 0.995
_diffrn_measurement_device_type 'SuperNova, Dual, Cu at zero, Atlas'
_diffrn_measurement_method '\w scans'
_diffrn_radiation_monochromator Mirror
_diffrn_radiation_source 'SuperNova (Cu) X-ray Source'
_diffrn_radiation_type CuK\a
_diffrn_radiation_wavelength 1.54184
_diffrn_reflns_av_R_equivalents 0.0183
_diffrn_reflns_av_sigmaI/netI 0.0250
_diffrn_reflns_limit_h_max 16
_diffrn_reflns_limit_h_min -13
_diffrn_reflns_limit_k_max 14
_diffrn_reflns_limit_k_min -17
_diffrn_reflns_limit_l_max 18
_diffrn_reflns_limit_l_min -18
_diffrn_reflns_number 17241
_diffrn_reflns_theta_full 69.99
_diffrn_reflns_theta_max 69.99
_diffrn_reflns_theta_min 3.21
_exptl_absorpt_coefficient_mu 1.567
_exptl_absorpt_correction_T_max 0.8465
_exptl_absorpt_correction_T_min 0.7244
_exptl_absorpt_correction_type multi-scan
_exptl_absorpt_process_details
; 
CrysAlisPro, Agilent Technologies,Version 1.171.36.28 
Empirical absorption correction using spherical harmonics, 
implemented in SCALE3 ABSPACK scaling algorithm. 
;
_exptl_crystal_colour black-blue
_exptl_crystal_density_diffrn 1.414
_exptl_crystal_density_method 'not measured'
_exptl_crystal_description prism
_exptl_crystal_F_000 1100
_exptl_crystal_size_max 0.22
_exptl_crystal_size_mid 0.15
_exptl_crystal_size_min 0.11
_refine_diff_density_max 1.276
_refine_diff_density_min -1.229
_refine_diff_density_rms 0.077
_refine_ls_extinction_method none
_refine_ls_goodness_of_fit_ref 1.041
_refine_ls_hydrogen_treatment constr
_refine_ls_matrix_type full
_refine_ls_number_parameters 668
_refine_ls_number_reflns 9305
_refine_ls_number_restraints 184
_refine_ls_restrained_S_all 1.058
_refine_ls_R_factor_all 0.0489
_refine_ls_R_factor_gt 0.0436
_refine_ls_shift/su_max 0.001
_refine_ls_shift/su_mean 0.000
_refine_ls_structure_factor_coef Fsqd
_refine_ls_weighting_details 'calc w=1/[\s^2^(Fo^2^)+(0.0707P)^2^+3.2064P] where P=(Fo^2^+2Fc^2^)/3'
_refine_ls_weighting_scheme calc
_refine_ls_wR_factor_gt 0.1225
_refine_ls_wR_factor_ref 0.1261
_reflns_number_gt 8247
_reflns_number_total 9305
_reflns_threshold_expression >2sigma(I)
_cod_data_source_file c8qi01258j2.cif
_cod_data_source_block Complex8
_cod_original_cell_volume 2468.80(14)
_cod_database_code 4349966

loop_
_symmetry_equiv_pos_as_xyz
'x, y, z'
'-x, -y, -z'

loop_
_atom_site_label
_atom_site_type_symbol
_atom_site_fract_x
_atom_site_fract_y
_atom_site_fract_z
_atom_site_U_iso_or_equiv
_atom_site_adp_type
_atom_site_occupancy
_atom_site_symmetry_multiplicity
_atom_site_calc_flag
_atom_site_refinement_flags
_atom_site_disorder_assembly
_atom_site_disorder_group
Cu1 Cu 0.96261(3) 0.57114(2) 0.81854(2) 0.01509(10) Uani 1 1 d . . .
Cu2 Cu 0.86505(3) 0.73838(2) 0.68267(2) 0.01409(10) Uani 1 1 d . . .
O1 O 1.17820(16) 0.29246(14) 0.77955(14) 0.0260(4) Uani 1 1 d . . .
O2 O 0.99123(16) 0.77883(15) 0.97907(14) 0.0268(4) Uani 1 1 d . . .
O3 O 0.55979(15) 0.89148(14) 0.67207(14) 0.0249(4) Uani 1 1 d . . .
O4 O 1.11235(16) 0.88015(14) 0.62610(14) 0.0242(4) Uani 1 1 d . . .
O5 O 0.88164(14) 0.61422(12) 0.73867(12) 0.0168(3) Uani 1 1 d . . .
H5B H 0.8462 0.5699 0.7254 0.020 Uiso 1 1 calc R . .
N1 N 1.02723(18) 0.42635(15) 0.77902(15) 0.0180(4) Uani 1 1 d . . .
N2 N 1.06617(17) 0.53674(16) 0.88183(14) 0.0182(4) Uani 1 1 d . . .
N3 N 0.91825(17) 0.70149(15) 0.89456(15) 0.0178(4) Uani 1 1 d . . .
N4 N 0.71163(17) 0.76194(15) 0.67843(15) 0.0169(4) Uani 1 1 d . . .
N5 N 0.83831(17) 0.87419(15) 0.65200(14) 0.0164(4) Uani 1 1 d . . .
N6 N 1.02065(17) 0.75522(15) 0.65501(14) 0.0169(4) Uani 1 1 d . . .
C1 C 1.1155(2) 0.37872(19) 0.80267(18) 0.0198(5) Uani 1 1 d . . .
C2 C 1.1346(2) 0.44418(19) 0.86697(18) 0.0197(5) Uani 1 1 d . . .
C3 C 1.2141(2) 0.4168(2) 0.9078(2) 0.0254(6) Uani 1 1 d . . .
H3A H 1.2628 0.3508 0.8982 0.030 Uiso 1 1 calc R . .
C4 C 1.2208(2) 0.4885(2) 0.9634(2) 0.0278(6) Uani 1 1 d . . .
H4A H 1.2740 0.4713 0.9929 0.033 Uiso 1 1 calc R . .
C5 C 1.1501(2) 0.5855(2) 0.97620(19) 0.0253(6) Uani 1 1 d . . .
H5A H 1.1552 0.6352 1.0131 0.030 Uiso 1 1 calc R . .
C6 C 1.0718(2) 0.6072(2) 0.93331(17) 0.0202(5) Uani 1 1 d . . .
C7 C 0.9886(2) 0.7066(2) 0.93772(17) 0.0207(5) Uani 1 1 d . . .
C8 C 0.8324(2) 0.78830(19) 0.89540(17) 0.0188(5) Uani 1 1 d . . .
C9 C 0.8522(2) 0.8819(2) 0.88029(19) 0.0249(6) Uani 1 1 d . . .
H9A H 0.9255 0.8887 0.8698 0.030 Uiso 1 1 calc R . .
C10 C 0.7655(3) 0.9643(2) 0.8806(2) 0.0310(6) Uani 1 1 d . . .
H10A H 0.7801 1.0271 0.8700 0.037 Uiso 1 1 calc R . .
C11 C 0.6573(3) 0.9566(2) 0.8961(2) 0.0307(6) Uani 1 1 d . . .
H11A H 0.5978 1.0137 0.8973 0.037 Uiso 1 1 calc R . .
C12 C 0.6373(2) 0.8642(2) 0.90975(19) 0.0263(6) Uani 1 1 d . . .
H12A H 0.5639 0.8579 0.9200 0.032 Uiso 1 1 calc R . .
C13 C 0.7245(2) 0.7807(2) 0.90859(18) 0.0213(5) Uani 1 1 d . . .
H13A H 0.7103 0.7177 0.9169 0.026 Uiso 1 1 calc R . .
C14 C 1.0004(2) 0.37539(18) 0.71679(18) 0.0184(5) Uani 1 1 d . . .
C15 C 1.0841(2) 0.32509(19) 0.62949(19) 0.0237(5) Uani 1 1 d . . .
H15A H 1.1624 0.3230 0.6109 0.028 Uiso 1 1 calc R . .
C16 C 1.0534(3) 0.2779(2) 0.5696(2) 0.0290(6) Uani 1 1 d . . .
H16A H 1.1110 0.2436 0.5104 0.035 Uiso 1 1 calc R . .
C17 C 0.9391(3) 0.2807(2) 0.5956(2) 0.0291(6) Uani 1 1 d . . .
H17A H 0.9186 0.2488 0.5543 0.035 Uiso 1 1 calc R . .
C18 C 0.8555(3) 0.3303(2) 0.6822(2) 0.0263(6) Uani 1 1 d . . .
H18A H 0.7774 0.3319 0.7007 0.032 Uiso 1 1 calc R . .
C19 C 0.8860(2) 0.37794(19) 0.74243(19) 0.0214(5) Uani 1 1 d . . .
H19A H 0.8281 0.4124 0.8015 0.026 Uiso 1 1 calc R . .
C20 C 0.6578(2) 0.85583(19) 0.66990(17) 0.0185(5) Uani 1 1 d . . .
C21 C 0.7356(2) 0.92216(18) 0.65295(17) 0.0184(5) Uani 1 1 d . . .
C22 C 0.7103(2) 1.02248(19) 0.63870(19) 0.0235(5) Uani 1 1 d . . .
H22A H 0.6375 1.0579 0.6392 0.028 Uiso 1 1 calc R . .
C23 C 0.7946(3) 1.0703(2) 0.6235(2) 0.0267(6) Uani 1 1 d . . .
H23A H 0.7790 1.1391 0.6136 0.032 Uiso 1 1 calc R . .
C24 C 0.9009(2) 1.01826(19) 0.62274(19) 0.0235(5) Uani 1 1 d . . .
H24A H 0.9586 1.0504 0.6122 0.028 Uiso 1 1 calc R . .
C25 C 0.9204(2) 0.91793(19) 0.63776(17) 0.0184(5) Uani 1 1 d . . .
C26 C 1.0291(2) 0.84796(18) 0.63973(17) 0.0176(5) Uani 1 1 d . . .
C27 C 1.1171(2) 0.68090(18) 0.65729(17) 0.0171(5) Uani 1 1 d . . .
C28 C 1.1765(2) 0.6947(2) 0.71189(18) 0.0204(5) Uani 1 1 d . . .
H28A H 1.1521 0.7556 0.7490 0.024 Uiso 1 1 calc R . .
C29 C 1.2703(2) 0.6207(2) 0.71236(19) 0.0250(6) Uani 1 1 d . . .
H29A H 1.3098 0.6314 0.7495 0.030 Uiso 1 1 calc R . .
C30 C 1.3075(2) 0.5306(2) 0.6591(2) 0.0266(6) Uani 1 1 d . . .
H30A H 1.3726 0.4802 0.6588 0.032 Uiso 1 1 calc R . .
C31 C 1.2473(2) 0.5157(2) 0.6061(2) 0.0239(5) Uani 1 1 d . . .
H31A H 1.2711 0.4543 0.5699 0.029 Uiso 1 1 calc R . .
C32 C 1.1528(2) 0.58985(19) 0.60558(18) 0.0200(5) Uani 1 1 d . . .
H32A H 1.1122 0.5784 0.5697 0.024 Uiso 1 1 calc R . .
C33 C 0.6530(2) 0.68823(18) 0.69561(18) 0.0178(5) Uani 1 1 d . . .
C34 C 0.5488(2) 0.6966(2) 0.77561(19) 0.0218(5) Uani 1 1 d . . .
H34A H 0.5120 0.7553 0.8176 0.026 Uiso 1 1 calc R . .
C35 C 0.4990(2) 0.6187(2) 0.7936(2) 0.0259(6) Uani 1 1 d . . .
H35A H 0.4291 0.6240 0.8488 0.031 Uiso 1 1 calc R . .
C36 C 0.5505(2) 0.5336(2) 0.7319(2) 0.0256(6) Uani 1 1 d . . .
H36A H 0.5154 0.4812 0.7440 0.031 Uiso 1 1 calc R . .
C37 C 0.6537(2) 0.5252(2) 0.6522(2) 0.0248(6) Uani 1 1 d . . .
H37A H 0.6892 0.4671 0.6093 0.030 Uiso 1 1 calc R . .
C38 C 0.7051(2) 0.60175(19) 0.63498(19) 0.0219(5) Uani 1 1 d . . .
H38A H 0.7767 0.5949 0.5812 0.026 Uiso 1 1 calc R . .
N7 N 0.78104(18) 0.98474(15) 0.21916(15) 0.0182(4) Uani 1 1 d . . .
C39 C 0.7205(2) 0.9419(2) 0.31356(18) 0.0241(5) Uani 1 1 d . . .
H39A H 0.6378 0.9581 0.3266 0.029 Uiso 1 1 calc R . .
H39B H 0.7518 0.8688 0.3047 0.029 Uiso 1 1 calc R . .
C40 C 0.7304(3) 0.9769(2) 0.4020(2) 0.0301(6) Uani 1 1 d . . .
H40A H 0.6887 0.9448 0.4587 0.045 Uiso 1 1 calc R . .
H40B H 0.6971 1.0490 0.4134 0.045 Uiso 1 1 calc R . .
H40C H 0.8117 0.9596 0.3912 0.045 Uiso 1 1 calc R . .
C41 C 0.7192(2) 1.09532(19) 0.2268(2) 0.0241(5) Uani 1 1 d . . .
H41A H 0.6355 1.1037 0.2509 0.029 Uiso 1 1 calc R . .
H41B H 0.7318 1.1292 0.2756 0.029 Uiso 1 1 calc R . .
C42 C 0.7570(3) 1.1460(2) 0.1328(2) 0.0307(6) Uani 1 1 d . . .
H42A H 0.7131 1.2162 0.1442 0.046 Uiso 1 1 calc R . .
H42B H 0.7430 1.1144 0.0842 0.046 Uiso 1 1 calc R . .
H42C H 0.8393 1.1402 0.1092 0.046 Uiso 1 1 calc R . .
C43 C 0.9054(2) 0.9748(2) 0.1998(2) 0.0232(5) Uani 1 1 d . . .
H43A H 0.9407 1.0037 0.1376 0.028 Uiso 1 1 calc R . .
H43B H 0.9065 1.0144 0.2515 0.028 Uiso 1 1 calc R . .
C44 C 0.9790(2) 0.8700(2) 0.1951(2) 0.0292(6) Uani 1 1 d . . .
H44A H 1.0575 0.8707 0.1823 0.044 Uiso 1 1 calc R . .
H44B H 0.9807 0.8302 0.1428 0.044 Uiso 1 1 calc R . .
H44C H 0.9465 0.8411 0.2570 0.044 Uiso 1 1 calc R . .
C45 C 0.7767(2) 0.92975(19) 0.13772(18) 0.0218(5) Uani 1 1 d . . .
H45A H 0.8153 0.8584 0.1371 0.026 Uiso 1 1 calc R . .
H45B H 0.8214 0.9537 0.0753 0.026 Uiso 1 1 calc R . .
C46 C 0.6566(2) 0.9406(2) 0.1436(2) 0.0295(6) Uani 1 1 d . . .
H46A H 0.6622 0.9027 0.0883 0.044 Uiso 1 1 calc R . .
H46B H 0.6181 1.0107 0.1422 0.044 Uiso 1 1 calc R . .
H46C H 0.6120 0.9152 0.2041 0.044 Uiso 1 1 calc R . .
O6 O 0.3569(3) 0.5848(3) 0.0377(3) 0.0614(9) Uani 0.806(4) 1 d PU A 1
N8 N 0.4084(3) 0.6970(3) 0.0992(3) 0.0596(7) Uani 0.806(4) 1 d PU A 1
C47 C 0.4182(4) 0.6054(4) 0.0690(3) 0.0470(9) Uani 0.806(4) 1 d PU A 1
H47A H 0.4791 0.5527 0.0729 0.056 Uiso 0.806(4) 1 calc PR A 1
C48 C 0.3164(5) 0.7746(4) 0.0967(4) 0.0642(12) Uani 0.806(4) 1 d PU A 1
H48A H 0.2734 0.7489 0.0686 0.096 Uiso 0.806(4) 1 calc PR A 1
H48B H 0.3462 0.8258 0.0570 0.096 Uiso 0.806(4) 1 calc PR A 1
H48C H 0.2651 0.8032 0.1628 0.096 Uiso 0.806(4) 1 calc PR A 1
C49 C 0.4837(4) 0.7131(4) 0.1372(4) 0.0525(10) Uani 0.806(4) 1 d PU A 1
H49A H 0.5419 0.6505 0.1329 0.079 Uiso 0.806(4) 1 calc PR A 1
H49B H 0.4400 0.7384 0.2053 0.079 Uiso 0.806(4) 1 calc PR A 1
H49C H 0.5217 0.7615 0.1000 0.079 Uiso 0.806(4) 1 calc PR A 1
O6' O 0.4695(14) 0.5561(10) 0.0083(10) 0.071(2) Uani 0.194(4) 1 d PDU . 2
N8' N 0.4084(3) 0.6970(3) 0.0992(3) 0.0596(7) Uani 0.194(4) 1 d PDU A 2
C47' C 0.4832(12) 0.6116(8) 0.0607(9) 0.0610(19) Uani 0.194(4) 1 d PDU A 2
H47B H 0.5505 0.5914 0.0734 0.073 Uiso 0.194(4) 1 calc PR A 2
C48' C 0.3116(15) 0.7106(17) 0.0680(16) 0.0614(18) Uani 0.194(4) 1 d PDU A 2
H48D H 0.3268 0.6529 0.0262 0.092 Uiso 0.194(4) 1 calc PR A 2
H48E H 0.3053 0.7704 0.0321 0.092 Uiso 0.194(4) 1 calc PR A 2
H48F H 0.2394 0.7176 0.1253 0.092 Uiso 0.194(4) 1 calc PR A 2
C49' C 0.3859(18) 0.7793(11) 0.1581(9) 0.0632(17) Uani 0.194(4) 1 d PDU A 2
H49D H 0.4457 0.7689 0.1830 0.095 Uiso 0.194(4) 1 calc PR A 2
H49E H 0.3106 0.7892 0.2125 0.095 Uiso 0.194(4) 1 calc PR A 2
H49F H 0.3854 0.8380 0.1204 0.095 Uiso 0.194(4) 1 calc PR A 2
O7 O 0.6380(2) 0.29369(19) 0.61859(19) 0.0458(6) Uani 1 1 d U . .
N9 N 0.5280(2) 0.26594(19) 0.5465(2) 0.0355(5) Uani 1 1 d U . .
C50 C 0.6191(3) 0.2894(2) 0.5442(2) 0.0316(6) Uani 1 1 d U . .
H50A H 0.6721 0.3034 0.4840 0.038 Uiso 1 1 calc R . .
C51 C 0.4464(3) 0.2412(3) 0.6325(3) 0.0609(10) Uani 1 1 d U . .
H51A H 0.4679 0.2463 0.6866 0.091 Uiso 1 1 calc R . .
H51B H 0.4448 0.1732 0.6239 0.091 Uiso 1 1 calc R . .
H51C H 0.3699 0.2870 0.6465 0.091 Uiso 1 1 calc R . .
C52 C 0.5114(3) 0.2633(3) 0.4567(3) 0.0492(8) Uani 1 1 d U . .
H52A H 0.5735 0.2821 0.4035 0.074 Uiso 1 1 calc R . .
H52B H 0.4372 0.3098 0.4648 0.074 Uiso 1 1 calc R . .
H52C H 0.5123 0.1961 0.4417 0.074 Uiso 1 1 calc R . .

loop_
_atom_site_aniso_label
_atom_site_aniso_U_11
_atom_site_aniso_U_22
_atom_site_aniso_U_33
_atom_site_aniso_U_23
_atom_site_aniso_U_13
_atom_site_aniso_U_12
Cu1 0.01479(18) 0.01796(19) 0.01421(18) 0.00014(13) -0.00696(14) -0.00541(14)
Cu2 0.01396(18) 0.01557(18) 0.01537(18) 0.00080(13) -0.00730(14) -0.00607(13)
O1 0.0239(9) 0.0206(9) 0.0329(10) 0.0015(8) -0.0134(8) -0.0026(8)
O2 0.0246(10) 0.0328(10) 0.0240(9) -0.0106(8) -0.0095(8) -0.0078(8)
O3 0.0190(9) 0.0226(9) 0.0344(10) 0.0024(8) -0.0137(8) -0.0039(7)
O4 0.0232(9) 0.0271(10) 0.0274(10) 0.0024(8) -0.0099(8) -0.0154(8)
O5 0.0184(8) 0.0172(8) 0.0200(8) 0.0016(7) -0.0114(7) -0.0077(7)
N1 0.0179(10) 0.0197(10) 0.0162(10) 0.0018(8) -0.0065(8) -0.0059(8)
N2 0.0168(10) 0.0256(11) 0.0135(9) 0.0020(8) -0.0056(8) -0.0088(8)
N3 0.0173(10) 0.0221(10) 0.0151(10) -0.0006(8) -0.0063(8) -0.0072(8)
N4 0.0163(10) 0.0181(10) 0.0188(10) 0.0006(8) -0.0085(8) -0.0064(8)
N5 0.0185(10) 0.0175(10) 0.0140(9) -0.0010(8) -0.0064(8) -0.0063(8)
N6 0.0162(10) 0.0210(10) 0.0155(10) -0.0001(8) -0.0065(8) -0.0079(8)
C1 0.0169(12) 0.0233(13) 0.0188(12) 0.0045(10) -0.0057(10) -0.0079(10)
C2 0.0161(11) 0.0258(13) 0.0163(12) 0.0035(10) -0.0052(10) -0.0070(10)
C3 0.0191(12) 0.0325(15) 0.0251(13) 0.0060(11) -0.0106(11) -0.0064(11)
C4 0.0208(13) 0.0439(17) 0.0243(13) 0.0064(12) -0.0138(11) -0.0112(12)
C5 0.0227(13) 0.0387(15) 0.0182(12) 0.0005(11) -0.0088(10) -0.0134(11)
C6 0.0180(12) 0.0301(14) 0.0130(11) 0.0009(10) -0.0045(9) -0.0103(10)
C7 0.0175(12) 0.0294(13) 0.0133(11) -0.0035(10) -0.0027(9) -0.0085(10)
C8 0.0205(12) 0.0225(12) 0.0108(11) -0.0032(9) -0.0035(9) -0.0058(10)
C9 0.0293(14) 0.0251(13) 0.0182(12) -0.0009(10) -0.0051(11) -0.0110(11)
C10 0.0455(17) 0.0229(14) 0.0207(13) -0.0001(11) -0.0094(12) -0.0101(12)
C11 0.0387(16) 0.0252(14) 0.0220(13) -0.0048(11) -0.0139(12) 0.0041(12)
C12 0.0244(13) 0.0316(14) 0.0211(13) -0.0070(11) -0.0106(11) -0.0014(11)
C13 0.0224(13) 0.0238(13) 0.0177(12) -0.0027(10) -0.0082(10) -0.0060(10)
C14 0.0244(13) 0.0158(11) 0.0176(12) 0.0036(9) -0.0101(10) -0.0076(10)
C15 0.0267(13) 0.0235(13) 0.0188(12) 0.0032(10) -0.0058(11) -0.0096(11)
C16 0.0438(17) 0.0252(14) 0.0163(12) 0.0013(10) -0.0094(12) -0.0117(12)
C17 0.0485(18) 0.0242(13) 0.0259(14) 0.0049(11) -0.0228(13) -0.0164(13)
C18 0.0322(15) 0.0252(13) 0.0310(14) 0.0047(11) -0.0204(12) -0.0116(11)
C19 0.0230(13) 0.0197(12) 0.0227(13) -0.0005(10) -0.0108(10) -0.0051(10)
C20 0.0173(12) 0.0217(12) 0.0165(11) -0.0011(9) -0.0065(9) -0.0056(10)
C21 0.0213(12) 0.0199(12) 0.0153(11) -0.0001(9) -0.0081(10) -0.0065(10)
C22 0.0261(13) 0.0204(12) 0.0243(13) 0.0017(10) -0.0122(11) -0.0040(10)
C23 0.0353(15) 0.0191(13) 0.0281(14) 0.0054(10) -0.0142(12) -0.0100(11)
C24 0.0312(14) 0.0216(13) 0.0217(13) 0.0037(10) -0.0110(11) -0.0133(11)
C25 0.0217(12) 0.0214(12) 0.0137(11) -0.0002(9) -0.0064(9) -0.0097(10)
C26 0.0192(12) 0.0228(12) 0.0120(11) -0.0006(9) -0.0045(9) -0.0100(10)
C27 0.0136(11) 0.0232(12) 0.0150(11) 0.0024(9) -0.0038(9) -0.0091(9)
C28 0.0174(12) 0.0296(13) 0.0161(12) 0.0006(10) -0.0057(10) -0.0111(10)
C29 0.0188(12) 0.0390(15) 0.0211(13) 0.0037(11) -0.0101(10) -0.0115(11)
C30 0.0170(12) 0.0334(15) 0.0277(14) 0.0065(11) -0.0088(11) -0.0057(11)
C31 0.0194(12) 0.0239(13) 0.0258(13) -0.0002(10) -0.0065(10) -0.0060(10)
C32 0.0176(12) 0.0257(13) 0.0188(12) 0.0008(10) -0.0073(10) -0.0093(10)
C33 0.0170(11) 0.0217(12) 0.0207(12) 0.0042(10) -0.0127(10) -0.0075(10)
C34 0.0181(12) 0.0251(13) 0.0240(13) 0.0016(10) -0.0098(10) -0.0071(10)
C35 0.0191(12) 0.0327(15) 0.0302(14) 0.0087(11) -0.0118(11) -0.0122(11)
C36 0.0284(14) 0.0241(13) 0.0372(15) 0.0115(11) -0.0226(12) -0.0144(11)
C37 0.0297(14) 0.0215(13) 0.0310(14) 0.0019(11) -0.0192(12) -0.0083(11)
C38 0.0216(12) 0.0246(13) 0.0232(13) 0.0014(10) -0.0121(10) -0.0073(10)
N7 0.0180(10) 0.0206(10) 0.0174(10) -0.0004(8) -0.0065(8) -0.0086(8)
C39 0.0258(13) 0.0306(14) 0.0188(13) 0.0014(10) -0.0061(10) -0.0164(11)
C40 0.0372(16) 0.0379(16) 0.0199(13) 0.0019(11) -0.0100(12) -0.0202(13)
C41 0.0208(13) 0.0191(12) 0.0290(14) -0.0042(10) -0.0068(11) -0.0043(10)
C42 0.0315(15) 0.0234(14) 0.0362(16) 0.0035(12) -0.0134(13) -0.0072(11)
C43 0.0203(13) 0.0268(13) 0.0242(13) 0.0006(10) -0.0077(10) -0.0111(11)
C44 0.0249(14) 0.0304(15) 0.0339(15) -0.0004(12) -0.0153(12) -0.0046(11)
C45 0.0265(13) 0.0212(12) 0.0179(12) -0.0047(10) -0.0096(10) -0.0053(10)
C46 0.0273(14) 0.0409(16) 0.0231(14) -0.0046(12) -0.0094(11) -0.0140(12)
O6 0.0493(18) 0.081(2) 0.0543(19) -0.0043(16) -0.0196(15) -0.0190(16)
N8 0.0578(15) 0.0605(14) 0.0550(14) 0.0031(12) -0.0187(12) -0.0148(12)
C47 0.0492(19) 0.0538(18) 0.0394(18) -0.0042(15) -0.0172(15) -0.0165(16)
C48 0.061(2) 0.061(2) 0.060(2) 0.012(2) -0.0205(18) -0.0083(19)
C49 0.053(2) 0.058(2) 0.047(2) 0.0066(18) -0.0181(17) -0.0219(18)
O6' 0.063(3) 0.075(3) 0.057(3) -0.006(3) -0.014(3) -0.008(3)
N8' 0.0578(15) 0.0605(14) 0.0550(14) 0.0031(12) -0.0187(12) -0.0148(12)
C47' 0.057(3) 0.063(3) 0.052(3) 0.000(2) -0.016(3) -0.009(3)
C48' 0.059(3) 0.061(3) 0.057(3) 0.008(3) -0.020(3) -0.011(3)
C49' 0.061(3) 0.060(3) 0.058(3) 0.005(2) -0.016(3) -0.013(3)
O7 0.0496(14) 0.0475(13) 0.0483(13) 0.0051(11) -0.0267(11) -0.0159(11)
N9 0.0275(12) 0.0322(12) 0.0495(14) 0.0048(11) -0.0170(11) -0.0106(10)
C50 0.0301(13) 0.0312(14) 0.0351(14) 0.0082(12) -0.0129(11) -0.0128(11)
C51 0.0391(18) 0.068(2) 0.067(2) 0.022(2) -0.0107(17) -0.0215(17)
C52 0.0415(18) 0.054(2) 0.0547(19) -0.0030(17) -0.0240(16) -0.0100(15)

loop_
_atom_type_symbol
_atom_type_description
_atom_type_scat_dispersion_real
_atom_type_scat_dispersion_imag
_atom_type_scat_source
C C 0.0181 0.0091 'International Tables Vol C Tables 4.2.6.8 and 6.1.1.4'
H H 0.0000 0.0000 'International Tables Vol C Tables 4.2.6.8 and 6.1.1.4'
Cu Cu -1.9646 0.5888 'International Tables Vol C Tables 4.2.6.8 and 6.1.1.4'
N N 0.0311 0.0180 'International Tables Vol C Tables 4.2.6.8 and 6.1.1.4'
O O 0.0492 0.0322 'International Tables Vol C Tables 4.2.6.8 and 6.1.1.4'

loop_
_geom_angle_atom_site_label_1
_geom_angle_atom_site_label_2
_geom_angle_atom_site_label_3
_geom_angle
_geom_angle_site_symmetry_3
O5 Cu1 N2 169.41(8) .
O5 Cu1 N1 101.10(8) .
N2 Cu1 N1 80.89(9) .
O5 Cu1 N3 98.75(8) .
N2 Cu1 N3 80.22(9) .
N1 Cu1 N3 159.87(9) .
O5 Cu2 N5 168.59(8) .
O5 Cu2 N4 101.37(8) .
N5 Cu2 N4 80.37(8) .
O5 Cu2 N6 98.98(8) .
N5 Cu2 N6 80.63(9) .
N4 Cu2 N6 159.11(9) .
Cu1 O5 Cu2 125.65(9) .
Cu1 O5 H5B 117.2 .
Cu2 O5 H5B 117.2 .
C1 N1 C14 118.6(2) .
C1 N1 Cu1 115.32(17) .
C14 N1 Cu1 125.30(16) .
C6 N2 C2 123.0(2) .
C6 N2 Cu1 118.79(18) .
C2 N2 Cu1 118.11(17) .
C7 N3 C8 118.7(2) .
C7 N3 Cu1 114.70(17) .
C8 N3 Cu1 126.04(16) .
C20 N4 C33 119.7(2) .
C20 N4 Cu2 116.51(16) .
C33 N4 Cu2 123.29(16) .
C21 N5 C25 123.3(2) .
C21 N5 Cu2 118.30(17) .
C25 N5 Cu2 118.20(17) .
C26 N6 C27 118.2(2) .
C26 N6 Cu2 115.37(16) .
C27 N6 Cu2 126.22(16) .
O1 C1 N1 129.0(2) .
O1 C1 C2 119.1(2) .
N1 C1 C2 111.8(2) .
N2 C2 C3 120.3(2) .
N2 C2 C1 113.2(2) .
C3 C2 C1 126.5(2) .
C2 C3 C4 118.1(3) .
C2 C3 H3A 121.0 .
C4 C3 H3A 121.0 .
C3 C4 C5 120.6(2) .
C3 C4 H4A 119.7 .
C5 C4 H4A 119.7 .
C6 C5 C4 117.9(3) .
C6 C5 H5A 121.1 .
C4 C5 H5A 121.1 .
N2 C6 C5 120.1(2) .
N2 C6 C7 113.6(2) .
C5 C6 C7 126.3(2) .
O2 C7 N3 129.3(2) .
O2 C7 C6 119.0(2) .
N3 C7 C6 111.7(2) .
C13 C8 C9 118.3(2) .
C13 C8 N3 118.9(2) .
C9 C8 N3 122.8(2) .
C10 C9 C8 120.3(3) .
C10 C9 H9A 119.8 .
C8 C9 H9A 119.8 .
C9 C10 C11 121.1(3) .
C9 C10 H10A 119.5 .
C11 C10 H10A 119.5 .
C12 C11 C10 119.1(3) .
C12 C11 H11A 120.5 .
C10 C11 H11A 120.5 .
C11 C12 C13 120.2(3) .
C11 C12 H12A 119.9 .
C13 C12 H12A 119.9 .
C12 C13 C8 121.0(3) .
C12 C13 H13A 119.5 .
C8 C13 H13A 119.5 .
C15 C14 C19 118.9(2) .
C15 C14 N1 122.2(2) .
C19 C14 N1 118.8(2) .
C16 C15 C14 120.3(3) .
C16 C15 H15A 119.9 .
C14 C15 H15A 119.9 .
C17 C16 C15 120.5(3) .
C17 C16 H16A 119.7 .
C15 C16 H16A 119.7 .
C18 C17 C16 119.6(3) .
C18 C17 H17A 120.2 .
C16 C17 H17A 120.2 .
C17 C18 C19 120.0(3) .
C17 C18 H18A 120.0 .
C19 C18 H18A 120.0 .
C14 C19 C18 120.7(2) .
C14 C19 H19A 119.7 .
C18 C19 H19A 119.7 .
O3 C20 N4 129.5(2) .
O3 C20 C21 119.5(2) .
N4 C20 C21 110.9(2) .
N5 C21 C22 119.7(2) .
N5 C21 C20 113.2(2) .
C22 C21 C20 127.1(2) .
C21 C22 C23 118.3(2) .
C21 C22 H22A 120.8 .
C23 C22 H22A 120.8 .
C24 C23 C22 120.7(2) .
C24 C23 H23A 119.7 .
C22 C23 H23A 119.7 .
C25 C24 C23 118.1(2) .
C25 C24 H24A 121.0 .
C23 C24 H24A 121.0 .
N5 C25 C24 120.0(2) .
N5 C25 C26 113.4(2) .
C24 C25 C26 126.7(2) .
O4 C26 N6 128.9(2) .
O4 C26 C25 119.2(2) .
N6 C26 C25 111.9(2) .
C32 C27 C28 118.5(2) .
C32 C27 N6 119.2(2) .
C28 C27 N6 122.3(2) .
C29 C28 C27 120.7(2) .
C29 C28 H28A 119.7 .
C27 C28 H28A 119.7 .
C28 C29 C30 120.8(2) .
C28 C29 H29A 119.6 .
C30 C29 H29A 119.6 .
C29 C30 C31 118.7(2) .
C29 C30 H30A 120.6 .
C31 C30 H30A 120.6 .
C32 C31 C30 120.6(3) .
C32 C31 H31A 119.7 .
C30 C31 H31A 119.7 .
C31 C32 C27 120.6(2) .
C31 C32 H32A 119.7 .
C27 C32 H32A 119.7 .
C38 C33 C34 119.0(2) .
C38 C33 N4 118.7(2) .
C34 C33 N4 122.0(2) .
C35 C34 C33 119.9(2) .
C35 C34 H34A 120.1 .
C33 C34 H34A 120.1 .
C36 C35 C34 120.7(3) .
C36 C35 H35A 119.7 .
C34 C35 H35A 119.7 .
C35 C36 C37 119.6(2) .
C35 C36 H36A 120.2 .
C37 C36 H36A 120.2 .
C36 C37 C38 120.0(3) .
C36 C37 H37A 120.0 .
C38 C37 H37A 120.0 .
C33 C38 C37 120.7(2) .
C33 C38 H38A 119.6 .
C37 C38 H38A 119.6 .
C45 N7 C39 108.01(19) .
C45 N7 C43 109.60(19) .
C39 N7 C43 111.9(2) .
C45 N7 C41 111.5(2) .
C39 N7 C41 108.3(2) .
C43 N7 C41 107.59(19) .
C40 C39 N7 116.0(2) .
C40 C39 H39A 108.3 .
N7 C39 H39A 108.3 .
C40 C39 H39B 108.3 .
N7 C39 H39B 108.3 .
H39A C39 H39B 107.4 .
C39 C40 H40A 109.5 .
C39 C40 H40B 109.5 .
H40A C40 H40B 109.5 .
C39 C40 H40C 109.5 .
H40A C40 H40C 109.5 .
H40B C40 H40C 109.5 .
C42 C41 N7 114.9(2) .
C42 C41 H41A 108.5 .
N7 C41 H41A 108.5 .
C42 C41 H41B 108.5 .
N7 C41 H41B 108.5 .
H41A C41 H41B 107.5 .
C41 C42 H42A 109.5 .
C41 C42 H42B 109.5 .
H42A C42 H42B 109.5 .
C41 C42 H42C 109.5 .
H42A C42 H42C 109.5 .
H42B C42 H42C 109.5 .
C44 C43 N7 115.1(2) .
C44 C43 H43A 108.5 .
N7 C43 H43A 108.5 .
C44 C43 H43B 108.5 .
N7 C43 H43B 108.5 .
H43A C43 H43B 107.5 .
C43 C44 H44A 109.5 .
C43 C44 H44B 109.5 .
H44A C44 H44B 109.5 .
C43 C44 H44C 109.5 .
H44A C44 H44C 109.5 .
H44B C44 H44C 109.5 .
N7 C45 C46 115.2(2) .
N7 C45 H45A 108.5 .
C46 C45 H45A 108.5 .
N7 C45 H45B 108.5 .
C46 C45 H45B 108.5 .
H45A C45 H45B 107.5 .
C45 C46 H46A 109.5 .
C45 C46 H46B 109.5 .
H46A C46 H46B 109.5 .
C45 C46 H46C 109.5 .
H46A C46 H46C 109.5 .
H46B C46 H46C 109.5 .
C47 N8 C48 117.5(4) .
C47 N8 C49 121.0(4) .
C48 N8 C49 121.4(4) .
O6 C47 N8 125.5(5) .
O6 C47 H47A 117.3 .
N8 C47 H47A 117.3 .
N8 C48 H48A 109.5 .
N8 C48 H48B 109.5 .
H48A C48 H48B 109.5 .
N8 C48 H48C 109.5 .
H48A C48 H48C 109.5 .
H48B C48 H48C 109.5 .
N8 C49 H49A 109.5 .
N8 C49 H49B 109.5 .
H49A C49 H49B 109.5 .
N8 C49 H49C 109.5 .
H49A C49 H49C 109.5 .
H49B C49 H49C 109.5 .
C47' O6' O6' 122.5(17) 2_665
O6' C47' H47B 118.8 .
H48D C48' H48E 109.5 .
H48D C48' H48F 109.5 .
H48E C48' H48F 109.5 .
H49D C49' H49E 109.5 .
H49D C49' H49F 109.5 .
H49E C49' H49F 109.5 .
C50 N9 C51 122.5(3) .
C50 N9 C52 119.2(3) .
C51 N9 C52 118.3(3) .
O7 C50 N9 122.4(3) .
O7 C50 H50A 118.8 .
N9 C50 H50A 118.8 .
N9 C51 H51A 109.5 .
N9 C51 H51B 109.5 .
H51A C51 H51B 109.5 .
N9 C51 H51C 109.5 .
H51A C51 H51C 109.5 .
H51B C51 H51C 109.5 .
N9 C52 H52A 109.5 .
N9 C52 H52B 109.5 .
H52A C52 H52B 109.5 .
N9 C52 H52C 109.5 .
H52A C52 H52C 109.5 .
H52B C52 H52C 109.5 .

loop_
_geom_bond_atom_site_label_1
_geom_bond_atom_site_label_2
_geom_bond_distance
_geom_bond_site_symmetry_2
Cu1 O5 1.8923(16) .
Cu1 N2 1.916(2) .
Cu1 N1 1.996(2) .
Cu1 N3 2.026(2) .
Cu2 O5 1.8991(17) .
Cu2 N5 1.914(2) .
Cu2 N4 1.991(2) .
Cu2 N6 2.011(2) .
O1 C1 1.238(3) .
O2 C7 1.236(3) .
O3 C20 1.241(3) .
O4 C26 1.245(3) .
O5 H5B 0.9500 .
N1 C1 1.348(3) .
N1 C14 1.417(3) .
N2 C6 1.327(3) .
N2 C2 1.332(3) .
N3 C7 1.354(3) .
N3 C8 1.414(3) .
N4 C20 1.342(3) .
N4 C33 1.418(3) .
N5 C21 1.333(3) .
N5 C25 1.334(3) .
N6 C26 1.343(3) .
N6 C27 1.418(3) .
C1 C2 1.509(4) .
C2 C3 1.383(4) .
C3 C4 1.389(4) .
C3 H3A 0.9500 .
C4 C5 1.394(4) .
C4 H4A 0.9500 .
C5 C6 1.391(4) .
C5 H5A 0.9500 .
C6 C7 1.505(4) .
C8 C13 1.395(4) .
C8 C9 1.405(4) .
C9 C10 1.384(4) .
C9 H9A 0.9500 .
C10 C11 1.390(5) .
C10 H10A 0.9500 .
C11 C12 1.388(4) .
C11 H11A 0.9500 .
C12 C13 1.394(4) .
C12 H12A 0.9500 .
C13 H13A 0.9500 .
C14 C15 1.395(4) .
C14 C19 1.395(4) .
C15 C16 1.392(4) .
C15 H15A 0.9500 .
C16 C17 1.390(4) .
C16 H16A 0.9500 .
C17 C18 1.384(4) .
C17 H17A 0.9500 .
C18 C19 1.397(4) .
C18 H18A 0.9500 .
C19 H19A 0.9500 .
C20 C21 1.517(3) .
C21 C22 1.385(4) .
C22 C23 1.395(4) .
C22 H22A 0.9500 .
C23 C24 1.389(4) .
C23 H23A 0.9500 .
C24 C25 1.388(4) .
C24 H24A 0.9500 .
C25 C26 1.510(4) .
C27 C32 1.394(4) .
C27 C28 1.402(3) .
C28 C29 1.382(4) .
C28 H28A 0.9500 .
C29 C30 1.391(4) .
C29 H29A 0.9500 .
C30 C31 1.396(4) .
C30 H30A 0.9500 .
C31 C32 1.389(4) .
C31 H31A 0.9500 .
C32 H32A 0.9500 .
C33 C38 1.390(4) .
C33 C34 1.398(4) .
C34 C35 1.394(4) .
C34 H34A 0.9500 .
C35 C36 1.384(4) .
C35 H35A 0.9500 .
C36 C37 1.387(4) .
C36 H36A 0.9500 .
C37 C38 1.391(4) .
C37 H37A 0.9500 .
C38 H38A 0.9500 .
N7 C45 1.516(3) .
N7 C39 1.517(3) .
N7 C43 1.518(3) .
N7 C41 1.529(3) .
C39 C40 1.514(4) .
C39 H39A 0.9900 .
C39 H39B 0.9900 .
C40 H40A 0.9800 .
C40 H40B 0.9800 .
C40 H40C 0.9800 .
C41 C42 1.516(4) .
C41 H41A 0.9900 .
C41 H41B 0.9900 .
C42 H42A 0.9800 .
C42 H42B 0.9800 .
C42 H42C 0.9800 .
C43 C44 1.511(4) .
C43 H43A 0.9900 .
C43 H43B 0.9900 .
C44 H44A 0.9800 .
C44 H44B 0.9800 .
C44 H44C 0.9800 .
C45 C46 1.521(4) .
C45 H45A 0.9900 .
C45 H45B 0.9900 .
C46 H46A 0.9800 .
C46 H46B 0.9800 .
C46 H46C 0.9800 .
O6 C47 1.193(6) .
N8 C47 1.345(6) .
N8 C48 1.403(6) .
N8 C49 1.406(6) .
C47 H47A 0.9500 .
C48 H48A 0.9800 .
C48 H48B 0.9800 .
C48 H48C 0.9800 .
C49 H49A 0.9800 .
C49 H49B 0.9800 .
C49 H49C 0.9800 .
O6' C47' 1.238(10) .
O6' O6' 1.54(3) 2_665
C47' H47B 0.9500 .
C48' H48D 0.9800 .
C48' H48E 0.9800 .
C48' H48F 0.9800 .
C49' H49D 0.9800 .
C49' H49E 0.9800 .
C49' H49F 0.9800 .
O7 C50 1.254(4) .
N9 C50 1.325(4) .
N9 C51 1.417(5) .
N9 C52 1.463(5) .
C50 H50A 0.9500 .
C51 H51A 0.9800 .
C51 H51B 0.9800 .
C51 H51C 0.9800 .
C52 H52A 0.9800 .
C52 H52B 0.9800 .
C52 H52C 0.9800 .

loop_
_geom_torsion_atom_site_label_1
_geom_torsion_atom_site_label_2
_geom_torsion_atom_site_label_3
_geom_torsion_atom_site_label_4
_geom_torsion
N2 Cu1 O5 Cu2 -45.4(5)
N1 Cu1 O5 Cu2 -145.30(11)
N3 Cu1 O5 Cu2 38.10(12)
N5 Cu2 O5 Cu1 -51.4(4)
N4 Cu2 O5 Cu1 -149.06(11)
N6 Cu2 O5 Cu1 35.74(12)
O5 Cu1 N1 C1 162.12(17)
N2 Cu1 N1 C1 -7.32(17)
N3 Cu1 N1 C1 -27.7(3)
O5 Cu1 N1 C14 -7.5(2)
N2 Cu1 N1 C14 -176.9(2)
N3 Cu1 N1 C14 162.7(2)
O5 Cu1 N2 C6 79.0(5)
N1 Cu1 N2 C6 -179.27(19)
N3 Cu1 N2 C6 -6.25(18)
O5 Cu1 N2 C2 -96.9(5)
N1 Cu1 N2 C2 4.86(18)
N3 Cu1 N2 C2 177.88(19)
O5 Cu1 N3 C7 -160.18(17)
N2 Cu1 N3 C7 9.14(17)
N1 Cu1 N3 C7 29.5(3)
O5 Cu1 N3 C8 11.2(2)
N2 Cu1 N3 C8 -179.5(2)
N1 Cu1 N3 C8 -159.1(2)
O5 Cu2 N4 C20 160.64(17)
N5 Cu2 N4 C20 -7.89(17)
N6 Cu2 N4 C20 -32.7(3)
O5 Cu2 N4 C33 -11.5(2)
N5 Cu2 N4 C33 180.0(2)
N6 Cu2 N4 C33 155.1(2)
O5 Cu2 N5 C21 -92.5(4)
N4 Cu2 N5 C21 7.22(17)
N6 Cu2 N5 C21 178.48(19)
O5 Cu2 N5 C25 82.6(4)
N4 Cu2 N5 C25 -177.61(19)
N6 Cu2 N5 C25 -6.35(17)
O5 Cu2 N6 C26 -162.02(16)
N5 Cu2 N6 C26 6.43(17)
N4 Cu2 N6 C26 31.3(3)
O5 Cu2 N6 C27 13.1(2)
N5 Cu2 N6 C27 -178.4(2)
N4 Cu2 N6 C27 -153.6(2)
C14 N1 C1 O1 -2.2(4)
Cu1 N1 C1 O1 -172.5(2)
C14 N1 C1 C2 178.4(2)
Cu1 N1 C1 C2 8.1(3)
C6 N2 C2 C3 1.7(4)
Cu1 N2 C2 C3 177.35(19)
C6 N2 C2 C1 -177.5(2)
Cu1 N2 C2 C1 -1.8(3)
O1 C1 C2 N2 176.3(2)
N1 C1 C2 N2 -4.2(3)
O1 C1 C2 C3 -2.8(4)
N1 C1 C2 C3 176.7(2)
N2 C2 C3 C4 -0.6(4)
C1 C2 C3 C4 178.5(2)
C2 C3 C4 C5 -0.8(4)
C3 C4 C5 C6 1.2(4)
C2 N2 C6 C5 -1.2(4)
Cu1 N2 C6 C5 -176.89(18)
C2 N2 C6 C7 178.2(2)
Cu1 N2 C6 C7 2.5(3)
C4 C5 C6 N2 -0.2(4)
C4 C5 C6 C7 -179.6(2)
C8 N3 C7 O2 -0.9(4)
Cu1 N3 C7 O2 171.1(2)
C8 N3 C7 C6 177.9(2)
Cu1 N3 C7 C6 -10.0(3)
N2 C6 C7 O2 -175.8(2)
C5 C6 C7 O2 3.6(4)
N2 C6 C7 N3 5.2(3)
C5 C6 C7 N3 -175.4(2)
C7 N3 C8 C13 -141.3(2)
Cu1 N3 C8 C13 47.6(3)
C7 N3 C8 C9 40.8(3)
Cu1 N3 C8 C9 -130.2(2)
C13 C8 C9 C10 1.3(4)
N3 C8 C9 C10 179.1(2)
C8 C9 C10 C11 0.2(4)
C9 C10 C11 C12 -1.1(4)
C10 C11 C12 C13 0.4(4)
C11 C12 C13 C8 1.1(4)
C9 C8 C13 C12 -1.9(4)
N3 C8 C13 C12 -179.9(2)
C1 N1 C14 C15 -49.4(3)
Cu1 N1 C14 C15 119.8(2)
C1 N1 C14 C19 132.4(2)
Cu1 N1 C14 C19 -58.3(3)
C19 C14 C15 C16 -0.4(4)
N1 C14 C15 C16 -178.5(2)
C14 C15 C16 C17 0.3(4)
C15 C16 C17 C18 -0.4(4)
C16 C17 C18 C19 0.6(4)
C15 C14 C19 C18 0.5(4)
N1 C14 C19 C18 178.8(2)
C17 C18 C19 C14 -0.6(4)
C33 N4 C20 O3 -2.2(4)
Cu2 N4 C20 O3 -174.6(2)
C33 N4 C20 C21 179.4(2)
Cu2 N4 C20 C21 7.0(3)
C25 N5 C21 C22 0.0(4)
Cu2 N5 C21 C22 174.88(18)
C25 N5 C21 C20 179.6(2)
Cu2 N5 C21 C20 -5.5(3)
O3 C20 C21 N5 -179.8(2)
N4 C20 C21 N5 -1.2(3)
O3 C20 C21 C22 -0.1(4)
N4 C20 C21 C22 178.5(2)
N5 C21 C22 C23 0.1(4)
C20 C21 C22 C23 -179.5(2)
C21 C22 C23 C24 0.0(4)
C22 C23 C24 C25 -0.2(4)
C21 N5 C25 C24 -0.2(4)
Cu2 N5 C25 C24 -175.07(18)
C21 N5 C25 C26 -179.9(2)
Cu2 N5 C25 C26 5.2(3)
C23 C24 C25 N5 0.3(4)
C23 C24 C25 C26 180.0(2)
C27 N6 C26 O4 0.5(4)
Cu2 N6 C26 O4 176.0(2)
C27 N6 C26 C25 179.1(2)
Cu2 N6 C26 C25 -5.3(2)
N5 C25 C26 O4 179.1(2)
C24 C25 C26 O4 -0.6(4)
N5 C25 C26 N6 0.3(3)
C24 C25 C26 N6 -179.4(2)
C26 N6 C27 C32 -133.7(2)
Cu2 N6 C27 C32 51.3(3)
C26 N6 C27 C28 48.0(3)
Cu2 N6 C27 C28 -127.0(2)
C32 C27 C28 C29 1.7(4)
N6 C27 C28 C29 -180.0(2)
C27 C28 C29 C30 -0.3(4)
C28 C29 C30 C31 -0.9(4)
C29 C30 C31 C32 0.7(4)
C30 C31 C32 C27 0.7(4)
C28 C27 C32 C31 -1.9(4)
N6 C27 C32 C31 179.7(2)
C20 N4 C33 C38 127.6(2)
Cu2 N4 C33 C38 -60.5(3)
C20 N4 C33 C34 -57.3(3)
Cu2 N4 C33 C34 114.6(2)
C38 C33 C34 C35 0.2(4)
N4 C33 C34 C35 -174.9(2)
C33 C34 C35 C36 -1.3(4)
C34 C35 C36 C37 1.1(4)
C35 C36 C37 C38 0.4(4)
C34 C33 C38 C37 1.3(4)
N4 C33 C38 C37 176.5(2)
C36 C37 C38 C33 -1.5(4)
C45 N7 C39 C40 171.5(2)
C43 N7 C39 C40 50.8(3)
C41 N7 C39 C40 -67.6(3)
C45 N7 C41 C42 -51.9(3)
C39 N7 C41 C42 -170.6(2)
C43 N7 C41 C42 68.2(3)
C45 N7 C43 C44 -61.6(3)
C39 N7 C43 C44 58.1(3)
C41 N7 C43 C44 177.0(2)
C39 N7 C45 C46 62.6(3)
C43 N7 C45 C46 -175.2(2)
C41 N7 C45 C46 -56.3(3)
C48 N8 C47 O6 2.1(7)
C49 N8 C47 O6 178.4(5)
C51 N9 C50 O7 -1.8(5)
C52 N9 C50 O7 179.5(3)
